data_2008761
loop_
_publ_author_name
'Monconduit, Laure'
'Belin, Claude'

_publ_section_title
;
 Lithium barium arsenide, Li~4~Ba~3~As~4~, containing isolated As^3-^
 and As~2~^4-^ anions
;
_journal_issue 8
_journal_name_full 'Acta Crystallographica Section C'
_journal_page_first 1199
_journal_page_last 1200
_journal_paper_doi 10.1107/S0108270199006927
_journal_volume 55
_journal_year 1999
_chemical_formula_iupac 'Li4 Ba3 As4'
_chemical_formula_moiety 'As4 Ba3 Li4'
_chemical_formula_sum 'As4 Ba3 Li4'
_chemical_formula_weight 739.46
_chemical_name_systematic
;
 trilithium tetrabarium tetraarsenide
;
_space_group_IT_number 71
_symmetry_cell_setting orthorhombic
_symmetry_space_group_name_Hall '-I 2 2'
_symmetry_space_group_name_H-M 'I m m m'
_audit_creation_method SHELXL-97
_cell_angle_alpha 90.00
_cell_angle_beta 90.00
_cell_angle_gamma 90.00
_cell_formula_units_Z 2
_cell_length_a 4.7034(10)
_cell_length_b 7.1735(13)
_cell_length_c 15.643(2)
_cell_measurement_reflns_used 25
_cell_measurement_temperature 293(2)
_cell_measurement_theta_max 21.33
_cell_measurement_theta_min 10.48
_cell_volume 527.79(16)
_computing_cell_refinement 'CAD-4 Software'
_computing_data_collection 'CAD-4 Software (Enraf-Nonius, 1989)'
_computing_data_reduction 'local program'
_computing_molecular_graphics 'ATOMS (Dowty, 1993)'
_computing_structure_refinement 'SHELXL97 (Sheldrick, 1997)'
_computing_structure_solution 'SHELXS97 (Sheldrick, 1990)'
_diffrn_ambient_temperature 293(2)
_diffrn_measured_fraction_theta_full 0.493
_diffrn_measured_fraction_theta_max 0.493
_diffrn_measurement_device_type 'Nonius CAD-4'
_diffrn_measurement_method \w--(1/3)\q
_diffrn_radiation_monochromator graphite
_diffrn_radiation_source 'fine-focus sealed tube'
_diffrn_radiation_type MoK\a
_diffrn_radiation_wavelength 0.71069
_diffrn_reflns_av_sigmaI/netI 0.0060
_diffrn_reflns_limit_h_max 6
_diffrn_reflns_limit_h_min 0
_diffrn_reflns_limit_k_max 10
_diffrn_reflns_limit_k_min 0
_diffrn_reflns_limit_l_max 21
_diffrn_reflns_limit_l_min 0
_diffrn_reflns_number 463
_diffrn_reflns_theta_full 29.89
_diffrn_reflns_theta_max 29.89
_diffrn_reflns_theta_min 2.60
_diffrn_standards_decay_% <3
_diffrn_standards_interval_count 100
_diffrn_standards_number 3
_exptl_absorpt_coefficient_mu 23.43
_exptl_absorpt_correction_T_max 0.332
_exptl_absorpt_correction_T_min 0.176
_exptl_absorpt_correction_type numerical
_exptl_absorpt_process_details '(Sheldrick, 1976)'
_exptl_crystal_colour 'silver/light grey'
_exptl_crystal_density_diffrn 4.654
_exptl_crystal_density_method 'not measured'
_exptl_crystal_description wedge
_exptl_crystal_F_000 624
_exptl_crystal_size_max 0.08
_exptl_crystal_size_mid 0.07
_exptl_crystal_size_min 0.05
_refine_diff_density_max 2.651
_refine_diff_density_min -1.776
_refine_ls_extinction_coef 0.0045(8)
_refine_ls_extinction_method SHELXL97
_refine_ls_goodness_of_fit_ref 1.217
_refine_ls_hydrogen_treatment none
_refine_ls_matrix_type full
_refine_ls_number_parameters 23
_refine_ls_number_reflns 463
_refine_ls_number_restraints 0
_refine_ls_restrained_S_all 1.217
_refine_ls_R_factor_all 0.042
_refine_ls_R_factor_gt 0.038
_refine_ls_shift/su_max 0.031
_refine_ls_shift/su_mean 0.006
_refine_ls_structure_factor_coef Fsqd
_refine_ls_weighting_details 'w = 1/[\s^2^(Fo^2^)+(0.0669P)^2^+15.1135P] where P = (Fo^2^+2Fc^2^)/3'
_refine_ls_weighting_scheme calc
_refine_ls_wR_factor_ref 0.107
_reflns_number_gt 430
_reflns_number_total 463
_reflns_threshold_expression I>3\s(I)
_cod_data_source_file br1246.cif
_cod_data_source_block br1246
_cod_depositor_comments
;
The following automatic conversions were performed:

'_refine_ls_weighting_scheme' value 'calc w =
1/[\s^2^(Fo^2^)+(0.0669P)^2^+15.1135P] where P = (Fo^2^+2Fc^2^)/3'
was changed to 'calc'. New tag '_refine_ls_weighting_details' was
created. The value of the new tag was set to 'w =
1/[\s^2^(Fo^2^)+(0.0669P)^2^+15.1135P] where P = (Fo^2^+2Fc^2^)/3'.

Automatic conversion script
Id: cif_fix_values 3143 2015-03-26 13:38:13Z robertas 
;
_cod_original_cell_volume 527.78(16)
_cod_database_code 2008761

loop_
_symmetry_equiv_pos_as_xyz
'x, y, z'
'x, -y, -z'
'-x, y, -z'
'-x, -y, z'
'x+1/2, y+1/2, z+1/2'
'x+1/2, -y+1/2, -z+1/2'
'-x+1/2, y+1/2, -z+1/2'
'-x+1/2, -y+1/2, z+1/2'
'-x, -y, -z'
'-x, y, z'
'x, -y, z'
'x, y, -z'
'-x+1/2, -y+1/2, -z+1/2'
'-x+1/2, y+1/2, z+1/2'
'x+1/2, -y+1/2, z+1/2'
'x+1/2, y+1/2, -z+1/2'

loop_
_atom_site_label
_atom_site_fract_x
_atom_site_fract_y
_atom_site_fract_z
_atom_site_U_iso_or_equiv
_atom_site_adp_type
_atom_site_calc_flag
_atom_site_refinement_flags
_atom_site_occupancy
_atom_site_disorder_assembly
_atom_site_disorder_group
_atom_site_type_symbol
Ba1 0 0 0 0.0081(3) Uani d S 1 . . Ba
Ba2 0 0.5 0.13150(4) 0.0094(3) Uani d S 1 . . Ba
As1 0.5 -0.32666(17) 0 0.0073(3) Uani d S 1 . . As
As2 0 0 0.21219(7) 0.0082(3) Uani d S 1 . . As
Li 0.5 -0.199(3) -0.1789(11) 0.019(3) Uani d S 1 . . Li

loop_
_atom_site_aniso_label
_atom_site_aniso_U_11
_atom_site_aniso_U_22
_atom_site_aniso_U_33
_atom_site_aniso_U_12
_atom_site_aniso_U_13
_atom_site_aniso_U_23
Ba1 0.0108(5) 0.0061(5) 0.0073(5) 0.000 0.000 0.000
Ba2 0.0080(4) 0.0138(4) 0.0066(4) 0.000 0.000 0.000
As1 0.0088(6) 0.0056(6) 0.0075(5) 0.000 0.000 0.000
As2 0.0078(6) 0.0108(6) 0.0060(6) 0.000 0.000 0.000
Li 0.021(9) 0.021(8) 0.017(7) 0.000 0.000 -0.010(7)

loop_
_atom_type_symbol
_atom_type_description
_atom_type_scat_dispersion_real
_atom_type_scat_dispersion_imag
_atom_type_scat_source
Ba Ba -0.3244 2.2819 'International Tables Vol C Tables 4.2.6.8 and 6.1.1.4'
Li Li -0.0003 0.0001 'International Tables Vol C Tables 4.2.6.8 and 6.1.1.4'
As As 0.0499 2.0058 'International Tables Vol C Tables 4.2.6.8 and 6.1.1.4'

loop_
_geom_angle_atom_site_label_1
_geom_angle_atom_site_label_2
_geom_angle_atom_site_label_3
_geom_angle_site_symmetry_1
_geom_angle_site_symmetry_3
_geom_angle
_geom_angle_publ_flag
As2 Ba1 As2 . 9 180.0 no
As2 Ba1 As1 . 9_655 90.0 no
As2 Ba1 As1 9 9_655 90.0 no
As2 Ba1 As1 . 1_455 90.0 no
As2 Ba1 As1 9 1_455 90.0 no
As1 Ba1 As1 9_655 1_455 180.0 no
As2 Ba1 As1 . . 90.0 no
As2 Ba1 As1 9 . 90.0 no
As1 Ba1 As1 9_655 . 89.80(3) no
As1 Ba1 As1 1_455 . 90.20(3) no
As2 Ba1 As1 . 9 90.0 no
As2 Ba1 As1 9 9 90.0 no
As1 Ba1 As1 9_655 9 90.20(3) no
As1 Ba1 As1 1_455 9 89.80(3) no
As1 Ba1 As1 . 9 180.0 no
As2 Ba1 Li . 9_655 44.5(2) no
As2 Ba1 Li 9 9_655 135.5(2) no
As1 Ba1 Li 9_655 9_655 47.0(3) no
As1 Ba1 Li 1_455 9_655 133.0(3) no
As1 Ba1 Li . 9_655 80.3(2) no
As1 Ba1 Li 9 9_655 99.7(2) no
As2 Ba1 Li . 1_455 135.5(2) no
As2 Ba1 Li 9 1_455 44.5(2) no
As1 Ba1 Li 9_655 1_455 133.0(3) no
As1 Ba1 Li 1_455 1_455 47.0(3) no
As1 Ba1 Li . 1_455 99.7(2) no
As1 Ba1 Li 9 1_455 80.3(2) no
Li Ba1 Li 9_655 1_455 180.0 no
As2 Ba1 Li . 3_655 44.5(2) no
As2 Ba1 Li 9 3_655 135.5(2) no
As1 Ba1 Li 9_655 3_655 80.3(2) no
As1 Ba1 Li 1_455 3_655 99.7(2) no
As1 Ba1 Li . 3_655 47.0(3) no
As1 Ba1 Li 9 3_655 133.0(3) no
Li Ba1 Li 9_655 3_655 42.7(6) no
Li Ba1 Li 1_455 3_655 137.3(6) no
As2 Ba1 Li . 9 44.5(2) no
As2 Ba1 Li 9 9 135.5(2) no
As1 Ba1 Li 9_655 9 99.7(2) no
As1 Ba1 Li 1_455 9 80.3(2) no
As1 Ba1 Li . 9 133.0(3) no
As1 Ba1 Li 9 9 47.0(3) no
Li Ba1 Li 9_655 9 73.6(3) no
Li Ba1 Li 1_455 9 106.4(3) no
Li Ba1 Li 3_655 9 89.0(5) no
As2 Ba1 Li . 11_455 135.5(2) no
As2 Ba1 Li 9 11_455 44.5(2) no
As1 Ba1 Li 9_655 11_455 99.7(2) no
As1 Ba1 Li 1_455 11_455 80.3(2) no
As1 Ba1 Li . 11_455 132.9(3) no
As1 Ba1 Li 9 11_455 47.1(3) no
Li Ba1 Li 9_655 11_455 137.3(6) no
Li Ba1 Li 1_455 11_455 42.7(6) no
Li Ba1 Li 3_655 11_455 180.0 no
Li Ba1 Li 9 11_455 91.0(5) no
As2 Ba1 Li . 3 44.5(2) no
As2 Ba1 Li 9 3 135.5(2) no
As1 Ba1 Li 9_655 3 133.0(3) no
As1 Ba1 Li 1_455 3 47.0(3) no
As1 Ba1 Li . 3 99.7(2) no
As1 Ba1 Li 9 3 80.3(2) no
Li Ba1 Li 9_655 3 89.0(5) no
Li Ba1 Li 1_455 3 91.0(5) no
Li Ba1 Li 3_655 3 73.6(3) no
Li Ba1 Li 9 3 42.7(6) no
Li Ba1 Li 11_455 3 106.4(3) no
Li Ba2 Li 3_665 9 153.9(6) no
Li Ba2 Li 3_665 3_565 91.7(5) no
Li Ba2 Li 9 3_565 82.4(5) no
Li Ba2 Li 3_665 9_655 82.4(5) no
Li Ba2 Li 9 9_655 91.7(5) no
Li Ba2 Li 3_565 9_655 153.9(6) no
Li Ba2 Li 3_665 15_455 60.7(4) no
Li Ba2 Li 9 15_455 94.7(2) no
Li Ba2 Li 3_565 15_455 60.7(4) no
Li Ba2 Li 9_655 15_455 94.7(2) no
Li Ba2 Li 3_665 5_455 94.7(2) no
Li Ba2 Li 9 5_455 60.7(4) no
Li Ba2 Li 3_565 5_455 94.7(2) no
Li Ba2 Li 9_655 5_455 60.7(4) no
Li Ba2 Li 15_455 5_455 51.4(7) no
Li Ba2 As1 3_665 9 152.1(3) no
Li Ba2 As1 9 9 52.6(3) no
Li Ba2 As1 3_565 9 83.1(3) no
Li Ba2 As1 9_655 9 113.4(3) no
Li Ba2 As1 15_455 9 135.36(3) no
Li Ba2 As1 5_455 9 113.0(2) no
Li Ba2 As1 3_665 1_465 113.4(3) no
Li Ba2 As1 9 1_465 83.1(3) no
Li Ba2 As1 3_565 1_465 52.6(3) no
Li Ba2 As1 9_655 1_465 152.1(3) no
Li Ba2 As1 15_455 1_465 113.0(2) no
Li Ba2 As1 5_455 1_465 135.36(3) no
As1 Ba2 As1 9 1_465 43.40(4) no
Li Ba2 As1 3_665 1_565 52.6(3) no
Li Ba2 As1 9 1_565 152.1(3) no
Li Ba2 As1 3_565 1_565 113.4(3) no
Li Ba2 As1 9_655 1_565 83.1(3) no
Li Ba2 As1 15_455 1_565 113.0(2) no
Li Ba2 As1 5_455 1_565 135.36(3) no
As1 Ba2 As1 9 1_565 104.57(2) no
As1 Ba2 As1 1_465 1_565 88.75(2) no
Li Ba2 As1 3_665 9_655 83.1(3) no
Li Ba2 As1 9 9_655 113.4(3) no
Li Ba2 As1 3_565 9_655 152.1(3) no
Li Ba2 As1 9_655 9_655 52.6(3) no
Li Ba2 As1 15_455 9_655 135.36(3) no
Li Ba2 As1 5_455 9_655 113.0(2) no
As1 Ba2 As1 9 9_655 88.75(2) no
As1 Ba2 As1 1_465 9_655 104.57(2) no
As1 Ba2 As1 1_565 9_655 43.40(4) no
Li Ba2 As2 3_665 13 48.7(3) no
Li Ba2 As2 9 13 109.5(3) no
Li Ba2 As2 3_565 13 109.5(3) no
Li Ba2 As2 9_655 13 48.7(3) no
Li Ba2 As2 15_455 13 49.50(14) no
Li Ba2 As2 5_455 13 49.50(14) no
As1 Ba2 As2 9 13 157.77(2) no
As1 Ba2 As2 1_465 13 157.77(2) no
As1 Ba2 As2 1_565 13 87.484(19) no
As1 Ba2 As2 9_655 13 87.484(19) no
Li Ba2 As2 3_665 13_455 109.5(3) no
Li Ba2 As2 9 13_455 48.7(3) no
Li Ba2 As2 3_565 13_455 48.7(3) no
Li Ba2 As2 9_655 13_455 109.5(3) no
Li Ba2 As2 15_455 13_455 49.50(14) no
Li Ba2 As2 5_455 13_455 49.50(14) no
As1 Ba2 As2 9 13_455 87.484(19) no
As1 Ba2 As2 1_465 13_455 87.484(19) no
As1 Ba2 As2 1_565 13_455 157.77(2) no
As1 Ba2 As2 9_655 13_455 157.77(2) no
As2 Ba2 As2 13 13_455 87.77(3) no
As1 As1 Li 9_645 3_655 108.1(4) no
As1 As1 Li 9_645 . 108.1(4) no
Li As1 Li 3_655 . 143.8(8) no
As1 As1 Ba1 9_645 1_655 134.898(17) no
Li As1 Ba1 3_655 1_655 77.3(3) no
Li As1 Ba1 . 1_655 77.3(3) no
As1 As1 Ba1 9_645 . 134.898(17) no
Li As1 Ba1 3_655 . 77.3(3) no
Li As1 Ba1 . . 77.3(3) no
Ba1 As1 Ba1 1_655 . 90.20(3) no
As1 As1 Ba2 9_645 9 68.30(2) no
Li As1 Ba2 3_655 9 134.14(9) no
Li As1 Ba2 . 9 62.2(2) no
Ba1 As1 Ba2 1_655 9 139.15(2) no
Ba1 As1 Ba2 . 9 76.444(13) no
As1 As1 Ba2 9_645 1_645 68.30(2) no
Li As1 Ba2 3_655 1_645 62.2(2) no
Li As1 Ba2 . 1_645 134.14(9) no
Ba1 As1 Ba2 1_655 1_645 76.444(13) no
Ba1 As1 Ba2 . 1_645 139.15(2) no
Ba2 As1 Ba2 9 1_645 136.60(4) no
As1 As1 Ba2 9_645 1_545 68.30(2) no
Li As1 Ba2 3_655 1_545 62.2(2) no
Li As1 Ba2 . 1_545 134.14(9) no
Ba1 As1 Ba2 1_655 1_545 139.15(2) no
Ba1 As1 Ba2 . 1_545 76.444(13) no
Ba2 As1 Ba2 9 1_545 75.43(2) no
Ba2 As1 Ba2 1_645 1_545 88.75(2) no
As1 As1 Ba2 9_645 9_655 68.30(2) no
Li As1 Ba2 3_655 9_655 134.14(9) no
Li As1 Ba2 . 9_655 62.2(2) no
Ba1 As1 Ba2 1_655 9_655 76.444(13) no
Ba1 As1 Ba2 . 9_655 139.15(2) no
Ba2 As1 Ba2 9 9_655 88.75(2) no
Ba2 As1 Ba2 1_645 9_655 75.43(2) no
Ba2 As1 Ba2 1_545 9_655 136.60(4) no
Li As2 Li 5_455 15_445 103.4(8) no
Li As2 Li 5_455 3 121.0(3) no
Li As2 Li 15_445 3 73.4(4) no
Li As2 Li 5_455 9_655 73.4(4) no
Li As2 Li 15_445 9_655 121.0(3) no
Li As2 Li 3 9_655 158.5(7) no
Li As2 Li 5_455 9 73.4(4) no
Li As2 Li 15_445 9 121.0(3) no
Li As2 Li 3 9 61.3(7) no
Li As2 Li 9_655 9 114.3(7) no
Li As2 Li 5_455 3_655 121.0(3) no
Li As2 Li 15_445 3_655 73.4(4) no
Li As2 Li 3 3_655 114.3(7) no
Li As2 Li 9_655 3_655 61.3(7) no
Li As2 Li 9 3_655 158.5(7) no
Li As2 Ba1 5_455 . 128.3(4) no
Li As2 Ba1 15_445 . 128.3(4) no
Li As2 Ba1 3 . 79.3(3) no
Li As2 Ba1 9_655 . 79.3(3) no
Li As2 Ba1 9 . 79.3(3) no
Li As2 Ba1 3_655 . 79.3(3) no
Li As2 Ba2 5_455 13 63.5(3) no
Li As2 Ba2 15_445 13 63.5(3) no
Li As2 Ba2 3 13 135.8(3) no
Li As2 Ba2 9_655 13 63.4(4) no
Li As2 Ba2 9 13 135.8(3) no
Li As2 Ba2 3_655 13 63.4(4) no
Ba1 As2 Ba2 . 13 136.116(17) no
Li As2 Ba2 5_455 13_455 63.5(3) no
Li As2 Ba2 15_445 13_455 63.5(3) no
Li As2 Ba2 3 13_455 63.4(4) no
Li As2 Ba2 9_655 13_455 135.8(3) no
Li As2 Ba2 9 13_455 63.4(4) no
Li As2 Ba2 3_655 13_455 135.8(3) no
Ba1 As2 Ba2 . 13_455 136.116(17) no
Ba2 As2 Ba2 13 13_455 87.77(3) no
Li As2 Ba2 5_455 1_545 161.1(4) no
Li As2 Ba2 15_445 1_545 57.7(4) no
Li As2 Ba2 3 1_545 57.1(4) no
Li As2 Ba2 9_655 1_545 114.8(4) no
Li As2 Ba2 9 1_545 114.8(4) no
Li As2 Ba2 3_655 1_545 57.1(4) no
Ba1 As2 Ba2 . 1_545 70.61(2) no
Ba2 As2 Ba2 13 1_545 103.842(13) no
Ba2 As2 Ba2 13_455 1_545 103.842(13) no
Li As2 Ba2 5_455 . 57.7(4) no
Li As2 Ba2 15_445 . 161.1(4) no
Li As2 Ba2 3 . 114.8(4) no
Li As2 Ba2 9_655 . 57.1(4) no
Li As2 Ba2 9 . 57.1(4) no
Li As2 Ba2 3_655 . 114.8(4) no
Ba1 As2 Ba2 . . 70.61(2) no
Ba2 As2 Ba2 13 . 103.842(13) no
Ba2 As2 Ba2 13_455 . 103.842(13) no
Ba2 As2 Ba2 1_545 . 141.23(4) no
As2 Li As2 5_544 9_655 106.6(4) no
As2 Li As2 5_544 9 106.6(4) no
As2 Li As2 9_655 9 114.3(7) no
As2 Li Li 5_544 11 141.7(4) no
As2 Li Li 9_655 11 59.3(4) no
As2 Li Li 9 11 59.3(4) no
As2 Li As1 5_544 . 110.2(7) no
As2 Li As1 9_655 . 109.6(4) no
As2 Li As1 9 . 109.6(4) no
Li Li As1 11 . 108.1(4) no
As2 Li Ba2 5_544 9 67.8(4) no
As2 Li Ba2 9_655 9 168.7(6) no
As2 Li Ba2 9 9 77.02(10) no
Li Li Ba2 11 9 131.2(3) no
As1 Li Ba2 . 9 65.2(4) no
As2 Li Ba2 5_544 9_655 67.8(4) no
As2 Li Ba2 9_655 9_655 77.02(10) no
As2 Li Ba2 9 9_655 168.7(6) no
Li Li Ba2 11 9_655 131.2(3) no
As1 Li Ba2 . 9_655 65.2(4) no
Ba2 Li Ba2 9 9_655 91.7(5) no
As2 Li Ba2 5_544 5_544 77.4(4) no
As2 Li Ba2 9_655 5_544 67.1(4) no
As2 Li Ba2 9 5_544 67.1(4) no
Li Li Ba2 11 5_544 64.3(3) no
As1 Li Ba2 . 5_544 172.4(7) no
Ba2 Li Ba2 9 5_544 119.3(4) no
Ba2 Li Ba2 9_655 5_544 119.3(4) no
As2 Li Li 5_544 13_544 54.0(5) no
As2 Li Li 9_655 13_544 125.6(9) no
As2 Li Li 9 13_544 52.6(3) no
Li Li Li 11 13_544 102.7(7) no
As1 Li Li . 13_544 124.7(7) no
Ba2 Li Li 9 13_544 59.9(4) no
Ba2 Li Li 9_655 13_544 121.0(9) no
Ba2 Li Li 5_544 13_544 59.4(6) no
As2 Li Li 5_544 13_644 54.0(5) no
As2 Li Li 9_655 13_644 52.6(3) no
As2 Li Li 9 13_644 125.6(9) no
Li Li Li 11 13_644 102.7(7) no
As1 Li Li . 13_644 124.7(7) no
Ba2 Li Li 9 13_644 121.0(9) no
Ba2 Li Li 9_655 13_644 59.9(4) no
Ba2 Li Li 5_544 13_644 59.4(6) no
Li Li Li 13_544 13_644 90.2(8) no
As2 Li Ba1 5_544 1_655 136.7(4) no
As2 Li Ba1 9_655 1_655 56.2(2) no
As2 Li Ba1 9 1_655 116.8(5) no
Li Li Ba1 11 1_655 68.7(3) no
As1 Li Ba1 . 1_655 55.6(2) no
Ba2 Li Ba1 9 1_655 120.6(5) no
Ba2 Li Ba1 9_655 1_655 69.4(2) no
Ba2 Li Ba1 5_544 1_655 119.0(5) no
Li Li Ba1 13_544 1_655 169.4(8) no
Li Li Ba1 13_644 1_655 97.7(3) no
As2 Li Ba1 5_544 . 136.7(4) no
As2 Li Ba1 9_655 . 116.8(5) no
As2 Li Ba1 9 . 56.2(2) no
Li Li Ba1 11 . 68.7(3) no
As1 Li Ba1 . . 55.6(2) no
Ba2 Li Ba1 9 . 69.4(2) no
Ba2 Li Ba1 9_655 . 120.6(5) no
Ba2 Li Ba1 5_544 . 119.0(5) no
Li Li Ba1 13_544 . 97.7(3) no
Li Li Ba1 13_644 . 169.4(8) no
Ba1 Li Ba1 1_655 . 73.6(3) no

loop_
_geom_bond_atom_site_label_1
_geom_bond_atom_site_label_2
_geom_bond_site_symmetry_2
_geom_bond_distance
_geom_bond_publ_flag
Ba1 As2 . 3.3191(13) yes
Ba1 As2 9 3.3191(13) yes
Ba1 As1 9_655 3.3199(10) yes
Ba1 As1 1_455 3.3199(10) yes
Ba1 As1 . 3.3199(10) yes
Ba1 As1 9 3.3199(10) yes
Ba1 Li 9_655 3.924(13) no
Ba1 Li 1_455 3.924(13) no
Ba1 Li 3_655 3.924(13) no
Ba1 Li 9 3.924(13) no
Ba1 Li 11_455 3.924(13) no
Ba1 Li 3 3.924(13) no
Ba2 Li 3_665 3.277(15) yes
Ba2 Li 9 3.277(15) yes
Ba2 Li 3_565 3.277(15) yes
Ba2 Li 9_655 3.277(15) yes
Ba2 Li 15_455 3.292(19) yes
Ba2 Li 5_455 3.292(19) yes
Ba2 As1 9 3.3627(7) yes
Ba2 As1 1_465 3.3627(7) yes
Ba2 As1 1_565 3.3627(7) yes
Ba2 As1 9_655 3.3627(7) yes
Ba2 As2 13 3.3925(10) yes
Ba2 As2 13_455 3.3925(10) yes
As1 As1 9_645 2.487(2) yes
As1 Li 3_655 2.944(19) yes
As1 Li . 2.944(19) yes
As1 Ba1 1_655 3.3199(10) no
As1 Ba2 9 3.3627(7) no
As1 Ba2 1_645 3.3627(7) no
As1 Ba2 1_545 3.3627(7) no
As1 Ba2 9_655 3.3627(7) no
As2 Li 5_455 2.751(18) yes
As2 Li 15_445 2.751(18) yes
As2 Li 3 2.800(12) yes
As2 Li 9_655 2.800(12) yes
As2 Li 9 2.800(12) yes
As2 Li 3_655 2.800(12) yes
As2 Ba2 13 3.3925(10) no
As2 Ba2 13_455 3.3925(10) no
As2 Ba2 1_545 3.8023(8) no
Li As2 5_544 2.751(18) no
Li As2 9_655 2.800(12) no
Li As2 9 2.800(12) no
Li Li 11 2.86(4) no
Li Ba2 9 3.277(15) yes
Li Ba2 9_655 3.277(15) yes
Li Ba2 5_544 3.292(19) yes
Li Li 13_544 3.32(2) no
Li Li 13_644 3.32(2) no
Li Ba1 1_655 3.924(13) no
